data_7209963
loop_
_publ_author_name
'Liu, Bin'
'Wang, Dan'
'Jin, Jin'
'Jia, Yan-Yan'
'Liu, Xue-Mei'
'Xue, Gang-Lin'

_publ_section_title
;
 Heterometallic Co(ii)--Ru2(ii,iii) carbonates: from discrete ionic
 crystals to three-dimensional network
;
_journal_issue 28
_journal_name_full CrystEngComm
_journal_page_first 5726
_journal_paper_doi 10.1039/c3ce40517f
_journal_volume 15
_journal_year 2013
_chemical_formula_moiety 'C4 H10 Co K O17 Ru2'
_chemical_formula_sum 'C4 H10 Co K O17 Ru2'
_chemical_formula_weight 630.29
_chemical_name_systematic
;
?
;
_space_group_IT_number 56
_symmetry_cell_setting orthorhombic
_symmetry_space_group_name_Hall '-P 2ab 2ac'
_symmetry_space_group_name_H-M 'P c c n'
_atom_sites_solution_hydrogens geom
_atom_sites_solution_primary direct
_atom_sites_solution_secondary difmap
_audit_creation_method SHELXL-97
_cell_angle_alpha 90.00
_cell_angle_beta 90.00
_cell_angle_gamma 90.00
_cell_formula_units_Z 4
_cell_length_a 18.408(4)
_cell_length_b 9.3923(19)
_cell_length_c 10.070(2)
_cell_measurement_temperature 293(2)
_cell_volume 1741.0(6)
_computing_cell_refinement CrystalClear
_computing_data_collection 'CrystalClear (Rigaku, 2005)'
_computing_data_reduction CrystalClear
_computing_molecular_graphics 'Bruker SHELXTL/PC (Sheldrick, 1999)'
_computing_publication_material 'Bruker SHELXTL/PC and PLATON (Spek, 2003)'
_computing_structure_refinement 'SHELXL-97 (Sheldrick, 1997)'
_computing_structure_solution 'SHELXS-97 (Sheldrick, 1990)'
_diffrn_ambient_temperature 293(2)
_diffrn_measured_fraction_theta_full 0.999
_diffrn_measured_fraction_theta_max 0.999
_diffrn_radiation_monochromator graphite
_diffrn_radiation_source 'fine-focus sealed tube'
_diffrn_radiation_type MoK\a
_diffrn_radiation_wavelength 0.71073
_diffrn_reflns_av_R_equivalents 0.0776
_diffrn_reflns_av_sigmaI/netI 0.0384
_diffrn_reflns_limit_h_max 21
_diffrn_reflns_limit_h_min -21
_diffrn_reflns_limit_k_max 11
_diffrn_reflns_limit_k_min -11
_diffrn_reflns_limit_l_max 11
_diffrn_reflns_limit_l_min -11
_diffrn_reflns_number 13466
_diffrn_reflns_theta_full 25.04
_diffrn_reflns_theta_max 25.04
_diffrn_reflns_theta_min 3.17
_exptl_absorpt_coefficient_mu 2.974
_exptl_absorpt_correction_T_max 0.3825
_exptl_absorpt_correction_T_min 0.3178
_exptl_absorpt_correction_type multi-scan
_exptl_absorpt_process_details 'CrystalClear (Rigaku, 2005)'
_exptl_crystal_colour brown
_exptl_crystal_density_diffrn 2.405
_exptl_crystal_density_method 'not measured'
_exptl_crystal_description block
_exptl_crystal_F_000 1216
_exptl_crystal_size_max 0.50
_exptl_crystal_size_mid 0.40
_exptl_crystal_size_min 0.40
_refine_diff_density_max 1.171
_refine_diff_density_min -0.630
_refine_diff_density_rms 0.193
_refine_ls_extinction_method none
_refine_ls_goodness_of_fit_ref 1.083
_refine_ls_hydrogen_treatment constr
_refine_ls_matrix_type full
_refine_ls_number_parameters 123
_refine_ls_number_reflns 1541
_refine_ls_number_restraints 0
_refine_ls_restrained_S_all 1.083
_refine_ls_R_factor_all 0.0669
_refine_ls_R_factor_gt 0.0549
_refine_ls_shift/su_max 0.009
_refine_ls_shift/su_mean 0.001
_refine_ls_structure_factor_coef Fsqd
_refine_ls_weighting_details 'calc w=1/[\s^2^(Fo^2^)+(0.0895P)^2^+18.9912P] where P=(Fo^2^+2Fc^2^)/3'
_refine_ls_weighting_scheme calc
_refine_ls_wR_factor_gt 0.1483
_refine_ls_wR_factor_ref 0.1566
_reflns_number_gt 1361
_reflns_number_total 1541
_reflns_threshold_expression >2sigma(I)
_cod_data_source_file c3ce40517f.txt
_cod_data_source_block pccn
_cod_original_sg_symbol_H-M Pccn
_cod_database_code 7209963

loop_
_symmetry_equiv_pos_as_xyz
'x, y, z'
'-x+1/2, -y+1/2, z'
'-x, y+1/2, -z+1/2'
'x+1/2, -y, -z+1/2'
'-x, -y, -z'
'x-1/2, y-1/2, -z'
'x, -y-1/2, z-1/2'
'-x-1/2, y, z-1/2'

loop_
_atom_site_label
_atom_site_type_symbol
_atom_site_fract_x
_atom_site_fract_y
_atom_site_fract_z
_atom_site_U_iso_or_equiv
_atom_site_adp_type
_atom_site_occupancy
_atom_site_symmetry_multiplicity
_atom_site_calc_flag
_atom_site_refinement_flags
O1 O 0.6199(3) 1.0025(7) 0.4279(6) 0.0205(14) Uani 1 1 d .
O5 O 0.5345(4) 0.7650(6) 0.5152(6) 0.0231(15) Uani 1 1 d .
O6 O 0.5449(4) 0.6584(7) 0.7087(6) 0.0309(17) Uani 1 1 d .
Ru1 Ru 0.48526(4) 1.05915(7) 0.59395(6) 0.0136(3) Uani 1 1 d .
Co1 Co 0.7500 1.2500 0.68455(17) 0.0210(5) Uani 1 2 d S
O4 O 0.5048(3) 0.8796(7) 0.7037(6) 0.0220(14) Uani 1 1 d .
O3 O 0.7037(3) 1.1195(7) 0.5398(6) 0.0235(15) Uani 1 1 d .
O2 O 0.5904(3) 1.1181(7) 0.6156(6) 0.0218(14) Uani 1 1 d .
O7 O 0.7085(4) 1.1136(9) 0.8298(7) 0.044(2) Uani 1 1 d .
H7B H 0.6987 1.1614 0.8991 0.066 Uiso 1 1 d R
H7C H 0.6701 1.0744 0.8007 0.066 Uiso 1 1 d R
C2 C 0.5276(5) 0.7675(10) 0.6442(9) 0.021(2) Uani 1 1 d .
C1 C 0.6383(5) 1.0810(10) 0.5289(9) 0.019(2) Uani 1 1 d .
O8 O 0.6553(4) 1.3798(8) 0.6771(8) 0.0380(19) Uani 1 1 d .
H8B H 0.6192 1.3288 0.6549 0.057 Uiso 1 1 d R
H8C H 0.6478 1.4158 0.7533 0.057 Uiso 1 1 d R
K1 K 0.4304(4) 0.5035(6) 0.5522(6) 0.0541(16) Uani 0.50 1 d P
O9 O 0.324(2) 0.328(4) 0.677(5) 0.20(2) Uani 0.50 1 d P
H9A H 0.3088 0.2662 0.6223 0.307 Uiso 0.50 1 d PR
H9B H 0.3424 0.2863 0.7442 0.307 Uiso 0.50 1 d PR

loop_
_atom_site_aniso_label
_atom_site_aniso_U_11
_atom_site_aniso_U_22
_atom_site_aniso_U_33
_atom_site_aniso_U_23
_atom_site_aniso_U_13
_atom_site_aniso_U_12
O1 0.017(3) 0.024(3) 0.020(3) -0.009(3) 0.002(3) -0.006(3)
O5 0.041(4) 0.012(3) 0.017(3) 0.000(3) 0.004(3) 0.007(3)
O6 0.048(4) 0.027(4) 0.018(3) 0.010(3) 0.010(3) 0.011(3)
Ru1 0.0173(5) 0.0135(4) 0.0102(4) -0.0010(3) 0.0005(3) -0.0026(3)
Co1 0.0188(9) 0.0291(10) 0.0152(9) 0.000 0.000 -0.0055(8)
O4 0.030(4) 0.021(3) 0.015(3) 0.003(3) 0.004(3) 0.007(3)
O3 0.014(3) 0.035(4) 0.022(3) -0.003(3) 0.001(3) -0.010(3)
O2 0.018(3) 0.032(4) 0.015(3) -0.009(3) 0.006(3) -0.011(3)
O7 0.050(5) 0.059(5) 0.023(4) 0.014(4) -0.005(3) -0.025(4)
C2 0.017(5) 0.025(5) 0.021(5) -0.002(4) 0.003(4) -0.004(4)
C1 0.019(5) 0.026(5) 0.012(5) 0.003(4) -0.002(4) 0.003(4)
O8 0.028(4) 0.048(5) 0.038(4) -0.017(4) 0.007(3) 0.001(4)
K1 0.076(4) 0.029(3) 0.057(3) -0.006(3) -0.030(3) 0.003(3)
O9 0.18(4) 0.11(3) 0.32(6) -0.03(3) -0.15(4) 0.09(2)

loop_
_atom_type_symbol
_atom_type_description
_atom_type_scat_dispersion_real
_atom_type_scat_dispersion_imag
_atom_type_scat_source
C C 0.0033 0.0016 'International Tables Vol C Tables 4.2.6.8 and 6.1.1.4'
H H 0.0000 0.0000 'International Tables Vol C Tables 4.2.6.8 and 6.1.1.4'
O O 0.0106 0.0060 'International Tables Vol C Tables 4.2.6.8 and 6.1.1.4'
Co Co 0.3494 0.9721 'International Tables Vol C Tables 4.2.6.8 and 6.1.1.4'
Ru Ru -1.2594 0.8363 'International Tables Vol C Tables 4.2.6.8 and 6.1.1.4'
K K 0.2009 0.2494 'International Tables Vol C Tables 4.2.6.8 and 6.1.1.4'

loop_
_geom_angle_atom_site_label_1
_geom_angle_atom_site_label_2
_geom_angle_atom_site_label_3
_geom_angle
_geom_angle_site_symmetry_1
_geom_angle_site_symmetry_3
C1 O1 Ru1 119.6(6) . 5_676
C2 O5 Ru1 120.7(6) . 5_676
C2 O5 K1 106.9(5) . 5_666
Ru1 O5 K1 132.3(3) 5_676 5_666
C2 O5 K1 80.5(5) . .
Ru1 O5 K1 126.5(3) 5_676 .
K1 O5 K1 56.1(3) 5_666 .
C2 O6 Ru1 136.8(6) . 3_646
C2 O6 K1 86.9(6) . .
Ru1 O6 K1 95.1(3) 3_646 .
C2 O6 K1 90.0(5) . 5_666
Ru1 O6 K1 125.7(3) 3_646 5_666
K1 O6 K1 54.2(3) . 5_666
O5 Ru1 O2 90.4(3) 5_676 .
O5 Ru1 O1 90.1(3) 5_676 5_676
O2 Ru1 O1 179.3(3) . 5_676
O5 Ru1 O4 179.5(3) 5_676 .
O2 Ru1 O4 90.0(3) . .
O1 Ru1 O4 89.5(3) 5_676 .
O5 Ru1 Ru1 89.41(17) 5_676 5_676
O2 Ru1 Ru1 89.72(17) . 5_676
O1 Ru1 Ru1 89.89(17) 5_676 5_676
O4 Ru1 Ru1 90.27(18) . 5_676
O5 Ru1 O6 95.6(2) 5_676 3_656
O2 Ru1 O6 91.6(3) . 3_656
O1 Ru1 O6 88.8(3) 5_676 3_656
O4 Ru1 O6 84.7(3) . 3_656
Ru1 Ru1 O6 174.86(18) 5_676 3_656
O5 Ru1 K1 132.5(2) 5_676 3_656
O2 Ru1 K1 63.9(2) . 3_656
O1 Ru1 K1 115.9(2) 5_676 3_656
O4 Ru1 K1 48.0(2) . 3_656
Ru1 Ru1 K1 126.87(11) 5_676 3_656
O6 Ru1 K1 49.8(2) 3_656 3_656
O3 Co1 O3 91.4(4) . 2_675
O3 Co1 O7 177.1(3) . 2_675
O3 Co1 O7 88.8(3) 2_675 2_675
O3 Co1 O7 88.8(3) . .
O3 Co1 O7 177.1(3) 2_675 .
O7 Co1 O7 91.1(4) 2_675 .
O3 Co1 O8 88.5(3) . 2_675
O3 Co1 O8 88.7(3) 2_675 2_675
O7 Co1 O8 94.4(3) 2_675 2_675
O7 Co1 O8 88.4(3) . 2_675
O3 Co1 O8 88.7(3) . .
O3 Co1 O8 88.5(3) 2_675 .
O7 Co1 O8 88.4(3) 2_675 .
O7 Co1 O8 94.4(3) . .
O8 Co1 O8 175.9(4) 2_675 .
C2 O4 Ru1 118.8(6) . .
C2 O4 K1 125.3(6) . 3_656
Ru1 O4 K1 101.2(3) . 3_656
C1 O3 Co1 128.3(6) . .
C1 O2 Ru1 120.5(6) . .
Co1 O7 K1 143.1(4) . 3_656
Co1 O7 H7B 109.2 . .
K1 O7 H7B 71.1 3_656 .
Co1 O7 H7C 109.2 . .
K1 O7 H7C 43.7 3_656 .
H7B O7 H7C 109.5 . .
O6 C2 O4 120.8(8) . .
O6 C2 O5 118.4(8) . .
O4 C2 O5 120.8(8) . .
O6 C2 K1 70.0(5) . .
O4 C2 K1 126.1(6) . .
O5 C2 K1 75.7(5) . .
O6 C2 K1 67.8(5) . 5_666
O4 C2 K1 170.3(7) . 5_666
O5 C2 K1 50.9(4) . 5_666
K1 C2 K1 50.3(3) . 5_666
O3 C1 O2 121.1(8) . .
O3 C1 O1 118.7(8) . .
O2 C1 O1 120.3(8) . .
Co1 O8 K1 131.8(3) . 5_676
Co1 O8 H8B 109.1 . .
K1 O8 H8B 66.0 5_676 .
Co1 O8 H8C 109.2 . .
K1 O8 H8C 117.6 5_676 .
H8B O8 H8C 109.5 . .
O5 K1 K1 70.1(3) 5_666 5_666
O5 K1 O9 74.6(7) 5_666 .
K1 K1 O9 142.1(6) 5_666 .
O5 K1 O4 75.2(2) 5_666 3_646
K1 K1 O4 86.2(3) 5_666 3_646
O9 K1 O4 71.6(7) . 3_646
O5 K1 O7 128.8(3) 5_666 3_646
K1 K1 O7 161.1(4) 5_666 3_646
O9 K1 O7 55.9(7) . 3_646
O4 K1 O7 98.6(3) 3_646 3_646
O5 K1 O6 114.7(3) 5_666 .
K1 K1 O6 64.0(2) 5_666 .
O9 K1 O6 122.0(8) . .
O4 K1 O6 58.3(2) 3_646 .
O7 K1 O6 102.9(3) 3_646 .
O5 K1 O8 105.9(3) 5_666 5_676
K1 K1 O8 101.7(3) 5_666 5_676
O9 K1 O8 100.9(7) . 5_676
O4 K1 O8 172.0(3) 3_646 5_676
O7 K1 O8 74.4(2) 3_646 5_676
O6 K1 O8 126.5(3) . 5_676
O5 K1 O6 44.28(19) 5_666 5_666
K1 K1 O6 61.7(3) 5_666 5_666
O9 K1 O6 101.2(9) . 5_666
O4 K1 O6 117.0(3) 3_646 5_666
O7 K1 O6 129.4(3) 3_646 5_666
O6 K1 O6 125.8(3) . 5_666
O8 K1 O6 66.5(2) 5_676 5_666
O5 K1 O5 123.9(3) 5_666 .
K1 K1 O5 53.7(2) 5_666 .
O9 K1 O5 157.5(9) . .
O4 K1 O5 99.2(2) 3_646 .
O7 K1 O5 107.3(3) 3_646 .
O6 K1 O5 41.87(18) . .
O8 K1 O5 86.8(2) 5_676 .
O6 K1 O5 101.3(3) 5_666 .
O5 K1 C2 131.8(3) 5_666 .
K1 K1 C2 67.1(3) 5_666 .
O9 K1 C2 134.8(9) . .
O4 K1 C2 80.7(2) 3_646 .
O7 K1 C2 95.5(3) 3_646 .
O6 K1 C2 23.1(2) . .
O8 K1 C2 103.5(3) 5_676 .
O6 K1 C2 123.3(3) 5_666 .
O5 K1 C2 23.8(2) . .
O5 K1 C2 22.1(2) 5_666 5_666
K1 K1 C2 62.6(3) 5_666 5_666
O9 K1 C2 88.9(8) . 5_666
O4 K1 C2 95.7(3) 3_646 5_666
O7 K1 C2 134.4(3) 3_646 5_666
O6 K1 C2 121.4(3) . 5_666
O8 K1 C2 86.8(3) 5_676 5_666
O6 K1 C2 22.2(2) 5_666 5_666
O5 K1 C2 112.8(3) . 5_666
C2 K1 C2 129.7(3) . 5_666
O5 K1 Ru1 105.0(2) 5_666 3_646
K1 K1 Ru1 89.0(2) 5_666 3_646
O9 K1 Ru1 87.0(8) . 3_646
O4 K1 Ru1 30.82(13) 3_646 3_646
O7 K1 Ru1 86.1(2) 3_646 3_646
O6 K1 Ru1 35.11(14) . 3_646
O8 K1 Ru1 149.1(2) 5_676 3_646
O6 K1 Ru1 141.7(2) 5_666 3_646
O5 K1 Ru1 76.22(16) . 3_646
C2 K1 Ru1 53.95(19) . 3_646
C2 K1 Ru1 123.5(2) 5_666 3_646
K1 O9 H9A 109.2 . .
K1 O9 H9B 109.8 . .
H9A O9 H9B 109.5 . .

loop_
_geom_bond_atom_site_label_1
_geom_bond_atom_site_label_2
_geom_bond_distance
_geom_bond_site_symmetry_2
O1 C1 1.301(11) .
O1 Ru1 2.032(6) 5_676
O5 C2 1.306(11) .
O5 Ru1 2.017(6) 5_676
O5 K1 2.691(8) 5_666
O5 K1 3.138(9) .
O6 C2 1.254(11) .
O6 Ru1 2.264(6) 3_646
O6 K1 3.007(9) .
O6 K1 3.070(9) 5_666
Ru1 O5 2.017(6) 5_676
Ru1 O2 2.025(6) .
Ru1 O1 2.032(6) 5_676
Ru1 O4 2.048(6) .
Ru1 Ru1 2.2603(14) 5_676
Ru1 O6 2.264(6) 3_656
Ru1 K1 3.922(6) 3_656
Co1 O3 2.086(6) .
Co1 O3 2.086(6) 2_675
Co1 O7 2.089(7) 2_675
Co1 O7 2.089(7) .
Co1 O8 2.128(7) 2_675
Co1 O8 2.128(7) .
O4 C2 1.282(11) .
O4 K1 2.970(9) 3_656
O3 C1 1.261(11) .
O2 C1 1.289(11) .
O7 K1 3.004(10) 3_656
O7 H7B 0.8499 .
O7 H7C 0.8501 .
C2 K1 3.195(11) .
C2 K1 3.315(11) 5_666
O8 K1 3.004(10) 5_676
O8 H8B 0.8501 .
O8 H8C 0.8500 .
K1 O5 2.691(8) 5_666
K1 K1 2.771(14) 5_666
K1 O9 2.86(5) .
K1 O4 2.970(9) 3_646
K1 O7 3.004(10) 3_646
K1 O8 3.004(10) 5_676
K1 O6 3.070(9) 5_666
K1 C2 3.315(11) 5_666
K1 Ru1 3.922(6) 3_646
O9 H9A 0.8500 .
O9 H9B 0.8500 .
